data_1551931
loop_
_publ_author_name
'Witold M. Bloch'
'Alexandre Burgun'
'Campbell J. Coghlan'
'Richmond Lee'
'Michelle L. Coote'
'Christian J. Doonan'
'Christopher J. Sumby'

_publ_section_title
;
 Capturing snapshots of post-synthetic metallation chemistry in
 metal-organic frameworks
;
_journal_name_full 'Nature Chemistry'
_journal_page_first 906
_journal_page_last 912
_journal_paper_doi 10.1038/nchem.2045
_journal_volume 6
_journal_year 2014
_chemical_formula_sum 'C80 H72 Cl0 I2 Mn3 N13 O14 Rh'
_chemical_formula_weight 1961.03
_space_group_crystal_system monoclinic
_space_group_IT_number 11
_space_group_name_Hall '-P 2yb'
_space_group_name_H-M_alt 'P 1 21/m 1'
_atom_sites_solution_hydrogens mixed
_cell_angle_alpha 90
_cell_angle_beta 99.890(4)
_cell_angle_gamma 90
_cell_formula_units_Z 2
_cell_length_a 12.3582(5)
_cell_length_b 33.9509(15)
_cell_length_c 12.9507(6)
_cell_measurement_reflns_used 4822
_cell_measurement_temperature 105(8)
_cell_measurement_theta_max 29.1299
_cell_measurement_theta_min 2.5687
_cell_volume 5353.0(4)
_computing_cell_refinement
;
CrysAlisPro, Agilent Technologies,
Version 1.171.35.21 (release 20-01-2012 CrysAlis171 .NET)
(compiled Jan 23 2012,18:06:46)
;
_computing_data_collection
;
CrysAlisPro, Agilent Technologies,
Version 1.171.35.21 (release 20-01-2012 CrysAlis171 .NET)
(compiled Jan 23 2012,18:06:46)
;
_computing_data_reduction
;
CrysAlisPro, Agilent Technologies,
Version 1.171.35.21 (release 20-01-2012 CrysAlis171 .NET)
(compiled Jan 23 2012,18:06:46)
;
_computing_molecular_graphics 'X-Seed (Barbour, 2003)'
_computing_publication_material 'CIFTAB (Sheldrick)'
_computing_structure_refinement 'SHELXL-2013 (Sheldrick, 2013)'
_computing_structure_solution 'SHELXS-2013 (Sheldrick, 2013)'
_diffrn_ambient_temperature 105(8)
_diffrn_detector_area_resol_mean 16.1695
_diffrn_measured_fraction_theta_full 0.989
_diffrn_measured_fraction_theta_max 0.866
_diffrn_measurement_device_type 'Xcalibur, Eos'
_diffrn_measurement_method 'phi scans'
_diffrn_radiation_monochromator graphite
_diffrn_radiation_source 'Enhance (Mo) X-ray Source'
_diffrn_radiation_type 'Mo K\a'
_diffrn_radiation_wavelength 0.71073
_diffrn_reflns_av_R_equivalents 0.0852
_diffrn_reflns_av_unetI/netI 0.1585
_diffrn_reflns_Laue_measured_fraction_full 0.989
_diffrn_reflns_Laue_measured_fraction_max 0.866
_diffrn_reflns_limit_h_max 15
_diffrn_reflns_limit_h_min -15
_diffrn_reflns_limit_k_max 39
_diffrn_reflns_limit_k_min -44
_diffrn_reflns_limit_l_max 17
_diffrn_reflns_limit_l_min -17
_diffrn_reflns_number 39247
_diffrn_reflns_point_group_measured_fraction_full 0.989
_diffrn_reflns_point_group_measured_fraction_max 0.866
_diffrn_reflns_theta_full 27.000
_diffrn_reflns_theta_max 29.194
_diffrn_reflns_theta_min 2.574
_exptl_absorpt_coefficient_mu 1.128
_exptl_absorpt_correction_T_max 1.00000
_exptl_absorpt_correction_T_min 0.31270
_exptl_absorpt_correction_type multi-scan
_exptl_absorpt_process_details
;
CrysAlisPro, Agilent Technologies,
Version 1.171.35.21 (release 20-01-2012 CrysAlis171 .NET)
(compiled Jan 23 2012,18:06:46)
Empirical absorption correction using spherical harmonics,
 implemented in SCALE3 ABSPACK scaling algorithm.
;
_exptl_crystal_colour orange
_exptl_crystal_density_diffrn 1.217
_exptl_crystal_description rod
_exptl_crystal_F_000 1962
_exptl_crystal_size_max 0.30
_exptl_crystal_size_mid 0.10
_exptl_crystal_size_min 0.09
_platon_squeeze_details
;
;
_refine_diff_density_max 3.744
_refine_diff_density_min -1.200
_refine_diff_density_rms 0.162
_refine_ls_extinction_coef .
_refine_ls_extinction_method none
_refine_ls_goodness_of_fit_ref 1.001
_refine_ls_hydrogen_treatment constr
_refine_ls_matrix_type full
_refine_ls_number_parameters 524
_refine_ls_number_reflns 12747
_refine_ls_number_restraints 14
_refine_ls_restrained_S_all 1.001
_refine_ls_R_factor_all 0.1706
_refine_ls_R_factor_gt 0.1076
_refine_ls_shift/su_max 0.000
_refine_ls_shift/su_mean 0.000
_refine_ls_structure_factor_coef Fsqd
_refine_ls_weighting_details 'w=1/[\s^2^(Fo^2^)+(0.1735P)^2^] where P=(Fo^2^+2Fc^2^)/3'
_refine_ls_weighting_scheme calc
_refine_ls_wR_factor_gt 0.2892
_refine_ls_wR_factor_ref 0.3271
_reflns_Friedel_coverage 0.000
_reflns_Friedel_fraction_full .
_reflns_Friedel_fraction_max .
_reflns_number_gt 6280
_reflns_number_total 12747
_reflns_threshold_expression 'I > 2\s(I)'
_cod_data_source_file nchem.2045-s7.cif
_cod_data_source_block 1.[RhI(COMe)(CO)(CH3CN)]I
_cod_original_sg_symbol_H-M 'P 21/m'
_cod_database_code 1551931
_shelx_space_group_comment
;
The symmetry employed for this shelxl refinement is uniquely defined
by the following loop, which should always be used as a source of
symmetry information in preference to the above space-group names.
They are only intended as comments.
;
_shelxl_version_number 2013-4

loop_
_space_group_symop_operation_xyz
'x, y, z'
'-x, y+1/2, -z'
'-x, -y, -z'
'x, -y-1/2, z'

loop_
_atom_site_label
_atom_site_type_symbol
_atom_site_fract_x
_atom_site_fract_y
_atom_site_fract_z
_atom_site_U_iso_or_equiv
_atom_site_adp_type
_atom_site_occupancy
_atom_site_site_symmetry_order
_atom_site_calc_flag
_atom_site_refinement_flags_posn
_atom_site_refinement_flags_adp
_atom_site_refinement_flags_occupancy
_atom_site_disorder_assembly
_atom_site_disorder_group
Mn1 Mn 0.20143(7) 0.06808(3) 0.10695(7) 0.0199(3) Uani 1 1 d . . . . .
Mn2 Mn 0.0000 0.0000 0.0000 0.0238(3) Uani 1 2 d S . P . .
Rh3 Rh 0.72855(9) -0.2500 0.19066(8) 0.0513(3) Uani 1 2 d S T P . .
I1 I 0.87112(16) -0.2500 0.40123(15) 0.0878(6) Uani 0.6 2 d S T P A 1
I2 I 0.6028(7) -0.2500 -0.0299(4) 0.204(3) Uani 0.4 2 d S T P A 2
C1 C 0.3017(5) 0.1444(2) 0.2476(5) 0.0254(14) Uani 1 1 d . . . . .
H1A H 0.3283 0.1686 0.2866 0.030 Uiso 1 1 calc R U . . .
H1B H 0.2390 0.1518 0.1928 0.030 Uiso 1 1 calc R U . . .
N11 N 0.3882(4) 0.12882(17) 0.1982(4) 0.0223(12) Uani 1 1 d . . . . .
N12 N 0.3624(4) 0.09860(17) 0.1306(4) 0.0203(11) Uani 1 1 d . . . . .
C13 C 0.4573(5) 0.0876(2) 0.1033(5) 0.0251(15) Uani 1 1 d . . . . .
C14 C 0.5427(5) 0.1120(2) 0.1530(5) 0.0280(15) Uani 1 1 d . . . . .
C15 C 0.4974(5) 0.1373(2) 0.2145(6) 0.0321(16) Uani 1 1 d . . . . .
C16 C 0.4565(6) 0.0538(2) 0.0277(6) 0.0381(18) Uani 1 1 d . . . . .
H16A H 0.4517 0.0289 0.0648 0.057 Uiso 1 1 calc R U . . .
H16B H 0.5242 0.0542 -0.0021 0.057 Uiso 1 1 calc R U . . .
H16C H 0.3930 0.0563 -0.0288 0.057 Uiso 1 1 calc R U . . .
C17 C 0.5505(6) 0.1684(3) 0.2892(8) 0.058(3) Uani 1 1 d . . . . .
H17A H 0.6295 0.1692 0.2880 0.087 Uiso 1 1 calc R U . . .
H17B H 0.5384 0.1623 0.3603 0.087 Uiso 1 1 calc R U . . .
H17C H 0.5180 0.1941 0.2680 0.087 Uiso 1 1 calc R U . . .
C21 C 0.6603(5) 0.1075(2) 0.1421(5) 0.0284(15) Uani 1 1 d . . . . .
C22 C 0.7100(5) 0.0703(2) 0.1498(6) 0.0329(16) Uani 1 1 d . . . . .
H22 H 0.6689 0.0480 0.1649 0.039 Uiso 1 1 calc R U . . .
C23 C 0.8152(5) 0.0655(2) 0.1362(6) 0.0299(16) Uani 1 1 d . . . . .
H23 H 0.8464 0.0398 0.1418 0.036 Uiso 1 1 calc R U . . .
C24 C 0.8783(6) 0.0968(2) 0.1145(6) 0.0380(18) Uani 1 1 d . . . . .
C25 C 0.8285(6) 0.1348(3) 0.1063(7) 0.0419(19) Uani 1 1 d . . . . .
H25 H 0.8688 0.1571 0.0901 0.050 Uiso 1 1 calc R U . . .
C26 C 0.7244(5) 0.1390(2) 0.1215(6) 0.0368(18) Uani 1 1 d . . . . .
H26 H 0.6934 0.1647 0.1179 0.044 Uiso 1 1 calc R U . . .
C27 C 0.9930(5) 0.0905(2) 0.1012(5) 0.0264(15) Uani 1 1 d . . . . .
O28 O 1.0272(3) 0.05505(15) 0.0964(4) 0.0285(11) Uani 1 1 d . . . . .
O29 O 1.0580(3) 0.11958(16) 0.0999(4) 0.0372(13) Uani 1 1 d . . . . .
N31 N 0.2641(4) 0.11713(18) 0.3185(4) 0.0251(12) Uani 1 1 d . . . . .
N32 N 0.2116(4) 0.08395(18) 0.2805(4) 0.0265(13) Uani 1 1 d . . . . .
C33 C 0.1829(5) 0.0652(2) 0.3613(5) 0.0308(16) Uani 1 1 d . . . . .
C34 C 0.2135(6) 0.0872(2) 0.4532(5) 0.0326(16) Uani 1 1 d . . . . .
C35 C 0.2696(5) 0.1201(2) 0.4236(5) 0.0319(17) Uani 1 1 d . . . . .
C36 C 0.1244(7) 0.0270(2) 0.3474(6) 0.0404(19) Uani 1 1 d . . . . .
H36A H 0.1025 0.0215 0.2725 0.061 Uiso 1 1 calc R U . . .
H36B H 0.0589 0.0282 0.3806 0.061 Uiso 1 1 calc R U . . .
H36C H 0.1731 0.0060 0.3800 0.061 Uiso 1 1 calc R U . . .
C37 C 0.3270(8) 0.1537(3) 0.4862(6) 0.059(3) Uani 1 1 d . . . . .
H37A H 0.3576 0.1717 0.4392 0.088 Uiso 0.5 1 calc R U P . .
H37B H 0.3865 0.1434 0.5391 0.088 Uiso 0.5 1 calc R U P . .
H37C H 0.2744 0.1680 0.5208 0.088 Uiso 0.5 1 calc R U P . .
H37D H 0.3214 0.1504 0.5602 0.088 Uiso 0.5 1 calc R U P . .
H37E H 0.2925 0.1786 0.4603 0.088 Uiso 0.5 1 calc R U P . .
H37F H 0.4046 0.1540 0.4786 0.088 Uiso 0.5 1 calc R U P . .
C41 C 0.1975(6) 0.0770(2) 0.5614(5) 0.0322(17) Uani 1 1 d . . . B 1
C42 C 0.2005(7) 0.0395(3) 0.5979(6) 0.050(2) Uani 1 1 d . . . B 1
H42 H 0.2145 0.0184 0.5539 0.060 Uiso 1 1 calc R U . B 1
C43 C 0.1827(7) 0.0314(3) 0.7025(6) 0.048(2) Uani 1 1 d . . . B 1
H43 H 0.1838 0.0050 0.7271 0.057 Uiso 1 1 calc R U . B 1
C44 C 0.1641(5) 0.0618(3) 0.7669(5) 0.0341(19) Uani 1 1 d . . . B 1
C45 C 0.1632(6) 0.0994(3) 0.7303(6) 0.0374(18) Uani 1 1 d . . . B 1
H45 H 0.1537 0.1205 0.7761 0.045 Uiso 1 1 calc R U . B 1
C46 C 0.1757(7) 0.1078(3) 0.6283(6) 0.048(2) Uani 1 1 d . . . B 1
H46 H 0.1697 0.1342 0.6035 0.058 Uiso 1 1 calc R U . B 1
C47 C 0.1508(5) 0.0536(2) 0.8763(5) 0.0266(15) Uani 1 1 d . . . . .
O48 O 0.1054(4) 0.02191(17) 0.8952(4) 0.0384(13) Uani 1 1 d . . . . .
O49 O 0.1862(4) 0.07925(17) 0.9437(3) 0.0335(12) Uani 1 1 d . . . . .
C51 C 0.5823(11) -0.2500 0.3652(10) 0.050(3) Uani 1 2 d S T P . .
H51A H 0.6603 -0.2500 0.3994 0.060 Uiso 1 2 calc R U P . .
H51B H 0.5368 -0.2500 0.4211 0.060 Uiso 1 2 calc R U P . .
N61 N 0.5605(6) -0.21553(18) 0.3051(5) 0.0413(16) Uani 1 1 d . . . . .
N62 N 0.6229(6) -0.20742(19) 0.2306(5) 0.0455(17) Uani 1 1 d . . . . .
C63 C 0.5833(7) -0.1724(2) 0.1851(6) 0.044(2) Uani 1 1 d . . . . .
C64 C 0.4983(7) -0.1590(2) 0.2356(6) 0.0393(19) Uani 1 1 d . . . . .
C65 C 0.4848(7) -0.1868(2) 0.3092(6) 0.043(2) Uani 1 1 d . . . . .
C66 C 0.6248(7) -0.1538(3) 0.0930(7) 0.049(2) Uani 1 1 d . . . . .
H66A H 0.6832 -0.1349 0.1188 0.074 Uiso 1 1 calc R U . . .
H66B H 0.5643 -0.1402 0.0484 0.074 Uiso 1 1 calc R U . . .
H66C H 0.6540 -0.1744 0.0523 0.074 Uiso 1 1 calc R U . . .
C67 C 0.4079(6) -0.1891(2) 0.3875(7) 0.046(2) Uani 1 1 d . . . . .
H67A H 0.3533 -0.2098 0.3664 0.069 Uiso 1 1 calc R U . . .
H67B H 0.3706 -0.1638 0.3902 0.069 Uiso 1 1 calc R U . . .
H67C H 0.4499 -0.1953 0.4569 0.069 Uiso 1 1 calc R U . . .
C71 C 0.4322(6) -0.1234(2) 0.2103(6) 0.042(2) Uani 1 1 d . . . . .
C72 C 0.3207(7) -0.1256(2) 0.1780(8) 0.053(2) Uani 1 1 d . . . . .
H72 H 0.2866 -0.1507 0.1765 0.063 Uiso 1 1 calc R U . . .
C73 C 0.2566(7) -0.0937(3) 0.1480(8) 0.053(2) Uani 1 1 d . . . . .
H73 H 0.1819 -0.0971 0.1166 0.064 Uiso 1 1 calc R U . . .
C74 C 0.3008(6) -0.0564(2) 0.1635(5) 0.0322(16) Uani 1 1 d . . . . .
C75 C 0.4154(6) -0.0529(2) 0.2008(6) 0.0352(17) Uani 1 1 d . . . . .
H75 H 0.4481 -0.0275 0.2098 0.042 Uiso 1 1 calc R U . . .
C76 C 0.4797(6) -0.0859(2) 0.2243(6) 0.0382(18) Uani 1 1 d . . . . .
H76 H 0.5561 -0.0832 0.2499 0.046 Uiso 1 1 calc R U . . .
C77 C 0.2329(5) -0.0217(2) 0.1323(5) 0.0283(15) Uani 1 1 d . . . . .
O78 O 0.2754(4) 0.01333(14) 0.1398(4) 0.0310(11) Uani 1 1 d . . . . .
O79 O 0.1303(4) -0.02695(17) 0.1008(4) 0.0400(13) Uani 1 1 d . . . . .
N91 N 0.8300(11) -0.2100(3) 0.1567(8) 0.083(3) Uani 0.5 1 d D . P A 1
C92 C 0.9056(7) -0.1933(3) 0.1525(11) 0.109(5) Uani 0.5 1 d D U P A 1
C93 C 0.9954(13) -0.1676(5) 0.1153(15) 0.051(5) Uani 0.5 1 d D . P A 1
H93A H 0.9633 -0.1425 0.0884 0.076 Uiso 0.5 1 calc R U P A 1
H93B H 1.0247 -0.1815 0.0597 0.076 Uiso 0.5 1 calc R U P A 1
H93C H 1.0548 -0.1627 0.1744 0.076 Uiso 0.5 1 calc R U P A 1
C94 C 0.8300(11) -0.2100(3) 0.1567(8) 0.083(3) Uani 0.5 1 d D . P A 2
O95 O 0.9056(7) -0.1933(3) 0.1525(11) 0.109(5) Uani 0.5 1 d D U P A 2
C100 C 0.6580 -0.2500 0.0450 0.150 Uiso 0.6 2 d S . P A 1
C102 C 0.7320 -0.2500 -0.0416 0.150 Uiso 0.6 2 d S . P A 1
H10A H 0.7715 -0.2751 -0.0398 0.225 Uiso 0.3 1 d . U P C 1
H10B H 0.7850 -0.2283 -0.0287 0.225 Uiso 0.3 1 d . U P D 1
H10C H 0.6859 -0.2466 -0.1106 0.225 Uiso 0.3 1 d . U P E 1
O101 O 0.5572 -0.2500 0.0521 0.150 Uiso 0.6 2 d S . P A 1
O106 O 0.8451 -0.2168 0.3811 0.150 Uiso 0.2 1 d . . P A 2
C104 C 0.8058 -0.2500 0.3444 0.150 Uiso 0.4 2 d S . P A 2
C105 C 0.8451 -0.2900 0.3966 0.150 Uiso 0.2 1 d . . P A 2
H10D H 0.7693 -0.2982 0.3979 0.225 Uiso 0.2 1 d . U P F 2
H10E H 0.8795 -0.2814 0.4668 0.225 Uiso 0.2 1 d . U P G 2
H10F H 0.8863 -0.3122 0.3746 0.225 Uiso 0.2 1 d . U P H 2
I3 I 0.3403(3) 0.2500 0.34579(13) 0.1229(13) Uani 0.5 2 d S T P . .

loop_
_atom_site_aniso_label
_atom_site_aniso_U_11
_atom_site_aniso_U_22
_atom_site_aniso_U_33
_atom_site_aniso_U_23
_atom_site_aniso_U_13
_atom_site_aniso_U_12
Mn1 0.0205(4) 0.0252(6) 0.0146(5) -0.0024(4) 0.0044(3) -0.0043(4)
Mn2 0.0239(6) 0.0301(9) 0.0185(7) -0.0035(6) 0.0070(5) -0.0100(6)
Rh3 0.0779(7) 0.0254(5) 0.0483(6) 0.000 0.0039(5) 0.000
I1 0.0950(13) 0.0988(17) 0.0630(11) 0.000 -0.0050(10) 0.000
I2 0.430(10) 0.044(2) 0.106(3) 0.000 -0.041(5) 0.000
C1 0.024(3) 0.024(4) 0.029(4) -0.004(3) 0.008(3) -0.001(3)
N11 0.026(2) 0.026(3) 0.019(3) -0.003(2) 0.012(2) -0.005(2)
N12 0.019(2) 0.030(3) 0.012(2) 0.000(2) 0.0023(19) 0.001(2)
C13 0.023(3) 0.037(4) 0.016(3) -0.005(3) 0.007(2) 0.000(3)
C14 0.021(3) 0.036(4) 0.029(4) 0.000(3) 0.007(3) -0.012(3)
C15 0.031(3) 0.037(5) 0.031(4) -0.008(3) 0.012(3) -0.011(3)
C16 0.035(4) 0.039(5) 0.043(5) -0.012(4) 0.015(3) -0.003(3)
C17 0.039(4) 0.071(7) 0.070(6) -0.040(5) 0.021(4) -0.034(4)
C21 0.024(3) 0.034(4) 0.030(4) 0.001(3) 0.011(3) 0.003(3)
C22 0.027(3) 0.031(4) 0.041(4) 0.005(3) 0.007(3) -0.008(3)
C23 0.026(3) 0.028(4) 0.037(4) 0.002(3) 0.008(3) 0.000(3)
C24 0.042(4) 0.039(5) 0.036(4) -0.010(4) 0.015(3) -0.003(3)
C25 0.036(4) 0.034(5) 0.060(5) -0.002(4) 0.021(4) -0.007(3)
C26 0.036(4) 0.026(4) 0.052(5) 0.006(4) 0.015(3) -0.004(3)
C27 0.023(3) 0.030(4) 0.027(3) -0.002(3) 0.005(3) -0.003(3)
O28 0.023(2) 0.038(3) 0.026(2) -0.017(2) 0.0093(19) -0.008(2)
O29 0.018(2) 0.043(3) 0.051(3) -0.005(3) 0.008(2) -0.003(2)
N31 0.032(3) 0.030(3) 0.016(3) -0.008(2) 0.011(2) -0.017(2)
N32 0.033(3) 0.027(3) 0.022(3) -0.011(2) 0.011(2) -0.018(2)
C33 0.032(3) 0.042(5) 0.018(3) -0.005(3) 0.002(3) -0.009(3)
C34 0.041(4) 0.033(4) 0.025(4) -0.003(3) 0.011(3) -0.014(3)
C35 0.029(3) 0.046(5) 0.024(3) -0.006(3) 0.014(3) -0.012(3)
C36 0.062(5) 0.032(5) 0.029(4) -0.012(3) 0.013(4) -0.030(4)
C37 0.081(6) 0.073(7) 0.018(4) -0.009(4) -0.004(4) -0.032(5)
C41 0.044(4) 0.042(5) 0.011(3) -0.007(3) 0.005(3) -0.020(3)
C42 0.056(5) 0.075(7) 0.019(4) -0.005(4) 0.007(4) -0.002(5)
C43 0.064(5) 0.047(6) 0.037(5) 0.013(4) 0.022(4) -0.008(4)
C44 0.028(3) 0.063(6) 0.014(3) -0.013(3) 0.012(3) -0.023(3)
C45 0.048(4) 0.042(5) 0.023(4) -0.005(3) 0.009(3) 0.007(4)
C46 0.075(6) 0.040(5) 0.031(4) 0.008(4) 0.012(4) -0.006(4)
C47 0.026(3) 0.043(5) 0.012(3) 0.000(3) 0.007(3) 0.001(3)
O48 0.052(3) 0.039(3) 0.029(3) -0.008(2) 0.022(2) -0.018(2)
O49 0.032(2) 0.051(4) 0.018(2) -0.002(2) 0.0049(19) -0.018(2)
C51 0.075(8) 0.024(6) 0.049(7) 0.000 0.003(6) 0.000
N61 0.065(4) 0.013(3) 0.039(4) 0.008(3) -0.012(3) 0.003(3)
N62 0.074(4) 0.021(4) 0.035(4) 0.005(3) -0.010(3) 0.005(3)
C63 0.067(5) 0.021(4) 0.037(4) 0.008(3) -0.011(4) -0.004(4)
C64 0.059(5) 0.026(4) 0.025(4) 0.001(3) -0.015(4) -0.011(4)
C65 0.060(5) 0.020(4) 0.042(5) -0.009(3) -0.011(4) 0.003(4)
C66 0.073(6) 0.026(5) 0.043(5) -0.002(4) -0.007(4) 0.006(4)
C67 0.043(4) 0.025(4) 0.067(6) 0.005(4) 0.001(4) -0.001(3)
C71 0.057(5) 0.026(4) 0.035(4) -0.004(3) -0.013(4) 0.002(4)
C72 0.057(5) 0.015(4) 0.076(6) 0.008(4) -0.016(5) -0.012(4)
C73 0.048(5) 0.039(6) 0.068(6) 0.000(5) -0.001(4) -0.011(4)
C74 0.046(4) 0.023(4) 0.025(4) 0.001(3) 0.000(3) -0.006(3)
C75 0.036(4) 0.022(4) 0.044(4) 0.004(3) -0.002(3) 0.001(3)
C76 0.041(4) 0.018(4) 0.050(5) 0.007(3) -0.007(4) -0.005(3)
C77 0.027(3) 0.036(4) 0.022(3) -0.001(3) 0.004(3) -0.005(3)
O78 0.034(2) 0.019(3) 0.040(3) -0.001(2) 0.005(2) 0.004(2)
O79 0.030(2) 0.047(4) 0.039(3) 0.003(3) -0.006(2) -0.004(2)
N91 0.159(11) 0.051(7) 0.047(6) 0.004(5) 0.038(7) 0.024(7)
C92 0.060(5) 0.065(8) 0.202(14) -0.051(8) 0.020(7) 0.010(5)
C93 0.066(10) 0.022(9) 0.079(13) 0.007(8) 0.055(10) -0.003(7)
C94 0.159(11) 0.051(7) 0.047(6) 0.004(5) 0.038(7) 0.024(7)
O95 0.060(5) 0.065(8) 0.202(14) -0.051(8) 0.020(7) 0.010(5)
I3 0.337(4) 0.0079(7) 0.0192(8) 0.000 0.0172(14) 0.000

loop_
_atom_type_symbol
_atom_type_description
_atom_type_scat_dispersion_real
_atom_type_scat_dispersion_imag
_atom_type_scat_source
C C 0.0033 0.0016 'International Tables Vol C Tables 4.2.6.8 and 6.1.1.4'
H H 0.0000 0.0000 'International Tables Vol C Tables 4.2.6.8 and 6.1.1.4'
N N 0.0061 0.0033 'International Tables Vol C Tables 4.2.6.8 and 6.1.1.4'
O O 0.0106 0.0060 'International Tables Vol C Tables 4.2.6.8 and 6.1.1.4'
Mn Mn 0.3368 0.7283 'International Tables Vol C Tables 4.2.6.8 and 6.1.1.4'
Rh Rh -1.1178 0.9187 'International Tables Vol C Tables 4.2.6.8 and 6.1.1.4'
I I -0.4742 1.8119 'International Tables Vol C Tables 4.2.6.8 and 6.1.1.4'
Cl Cl 0.1484 0.1585 'International Tables Vol C Tables 4.2.6.8 and 6.1.1.4'

loop_
_geom_angle_atom_site_label_1
_geom_angle_atom_site_label_2
_geom_angle_atom_site_label_3
_geom_angle
_geom_angle_site_symmetry_1
_geom_angle_site_symmetry_3
O78 Mn1 O49 108.9(2) . 1_554
O78 Mn1 O28 103.07(19) . 1_455
O49 Mn1 O28 93.19(17) 1_554 1_455
O78 Mn1 N12 92.10(19) . .
O49 Mn1 N12 88.74(17) 1_554 .
O28 Mn1 N12 163.1(2) 1_455 .
O78 Mn1 N32 93.5(2) . .
O49 Mn1 N32 156.1(2) 1_554 .
O28 Mn1 N32 89.81(17) 1_455 .
N12 Mn1 N32 81.85(17) . .
O78 Mn1 O29 157.30(18) . 1_455
O49 Mn1 O29 84.09(19) 1_554 1_455
O28 Mn1 O29 56.55(17) 1_455 1_455
N12 Mn1 O29 107.11(18) . 1_455
N32 Mn1 O29 77.8(2) . 1_455
O79 Mn2 O79 180.0 3 .
O79 Mn2 O48 93.4(2) 3 3_556
O79 Mn2 O48 86.6(2) . 3_556
O79 Mn2 O48 86.6(2) 3 1_554
O79 Mn2 O48 93.4(2) . 1_554
O48 Mn2 O48 180.0(3) 3_556 1_554
O79 Mn2 O28 90.50(19) 3 1_455
O79 Mn2 O28 89.51(19) . 1_455
O48 Mn2 O28 89.22(18) 3_556 1_455
O48 Mn2 O28 90.78(18) 1_554 1_455
O79 Mn2 O28 89.50(19) 3 3_655
O79 Mn2 O28 90.49(19) . 3_655
O48 Mn2 O28 90.78(18) 3_556 3_655
O48 Mn2 O28 89.22(18) 1_554 3_655
O28 Mn2 O28 180.0(2) 1_455 3_655
C100 Rh3 N91 88.8(3) . 4
C100 Rh3 N91 88.8(3) . .
N91 Rh3 N91 88.3(6) 4 .
C94 Rh3 C104 90.5(3) 4 .
C100 Rh3 N62 92.60(18) . 4
C94 Rh3 N62 91.6(4) 4 4
N91 Rh3 N62 91.6(4) 4 4
N91 Rh3 N62 178.6(4) . 4
C104 Rh3 N62 88.05(18) . 4
C100 Rh3 N62 92.60(18) . .
C94 Rh3 N62 178.6(4) 4 .
N91 Rh3 N62 178.6(4) 4 .
N91 Rh3 N62 91.6(4) . .
C104 Rh3 N62 88.05(18) . .
N62 Rh3 N62 88.5(4) 4 .
C100 Rh3 I1 170.71(7) . .
N91 Rh3 I1 84.5(3) 4 .
N91 Rh3 I1 84.5(3) . .
N62 Rh3 I1 94.05(18) 4 .
N62 Rh3 I1 94.05(18) . .
C94 Rh3 I2 91.9(3) 4 .
C104 Rh3 I2 176.63(17) . .
N62 Rh3 I2 89.5(2) 4 .
N62 Rh3 I2 89.5(2) . .
N31 C1 N11 113.3(6) . .
N31 C1 H1A 108.9 . .
N11 C1 H1A 108.9 . .
N31 C1 H1B 108.9 . .
N11 C1 H1B 108.9 . .
H1A C1 H1B 107.7 . .
N12 N11 C15 112.2(5) . .
N12 N11 C1 117.2(5) . .
C15 N11 C1 130.3(6) . .
C13 N12 N11 105.3(5) . .
C13 N12 Mn1 129.9(5) . .
N11 N12 Mn1 123.4(3) . .
N12 C13 C14 109.9(6) . .
N12 C13 C16 118.4(6) . .
C14 C13 C16 131.7(6) . .
C15 C14 C13 106.7(5) . .
C15 C14 C21 128.9(6) . .
C13 C14 C21 124.3(6) . .
C14 C15 N11 105.9(6) . .
C14 C15 C17 130.1(6) . .
N11 C15 C17 124.0(6) . .
C13 C16 H16A 109.5 . .
C13 C16 H16B 109.5 . .
H16A C16 H16B 109.5 . .
C13 C16 H16C 109.5 . .
H16A C16 H16C 109.5 . .
H16B C16 H16C 109.5 . .
C15 C17 H17A 109.5 . .
C15 C17 H17B 109.5 . .
H17A C17 H17B 109.5 . .
C15 C17 H17C 109.5 . .
H17A C17 H17C 109.5 . .
H17B C17 H17C 109.5 . .
C26 C21 C22 116.9(6) . .
C26 C21 C14 122.6(7) . .
C22 C21 C14 120.5(6) . .
C23 C22 C21 121.3(7) . .
C23 C22 H22 119.4 . .
C21 C22 H22 119.4 . .
C22 C23 C24 121.6(7) . .
C22 C23 H23 119.2 . .
C24 C23 H23 119.2 . .
C23 C24 C25 117.5(6) . .
C23 C24 C27 120.1(7) . .
C25 C24 C27 122.4(7) . .
C26 C25 C24 119.9(7) . .
C26 C25 H25 120.1 . .
C24 C25 H25 120.1 . .
C25 C26 C21 122.8(8) . .
C25 C26 H26 118.6 . .
C21 C26 H26 118.6 . .
O29 C27 O28 120.9(6) . .
O29 C27 C24 120.7(7) . .
O28 C27 C24 118.4(6) . .
C27 O28 Mn1 97.9(4) . 1_655
C27 O28 Mn2 142.4(4) . 1_655
Mn1 O28 Mn2 104.88(18) 1_655 1_655
C27 O29 Mn1 84.3(4) . 1_655
N32 N31 C35 111.5(5) . .
N32 N31 C1 119.5(5) . .
C35 N31 C1 128.9(6) . .
C33 N32 N31 106.9(5) . .
C33 N32 Mn1 133.2(5) . .
N31 N32 Mn1 119.7(4) . .
N32 C33 C34 110.2(6) . .
N32 C33 C36 121.1(6) . .
C34 C33 C36 128.7(7) . .
C33 C34 C35 105.5(6) . .
C33 C34 C41 127.9(7) . .
C35 C34 C41 126.5(6) . .
N31 C35 C34 105.8(6) . .
N31 C35 C37 122.3(7) . .
C34 C35 C37 131.8(6) . .
C33 C36 H36A 109.5 . .
C33 C36 H36B 109.5 . .
H36A C36 H36B 109.5 . .
C33 C36 H36C 109.5 . .
H36A C36 H36C 109.5 . .
H36B C36 H36C 109.5 . .
C35 C37 H37A 109.5 . .
C35 C37 H37B 109.5 . .
H37A C37 H37B 109.5 . .
C35 C37 H37C 109.5 . .
H37A C37 H37C 109.5 . .
H37B C37 H37C 109.5 . .
C35 C37 H37D 109.5 . .
H37A C37 H37D 141.1 . .
H37B C37 H37D 56.3 . .
H37C C37 H37D 56.3 . .
C35 C37 H37E 109.5 . .
H37A C37 H37E 56.3 . .
H37B C37 H37E 141.1 . .
H37C C37 H37E 56.3 . .
H37D C37 H37E 109.5 . .
C35 C37 H37F 109.5 . .
H37A C37 H37F 56.3 . .
H37B C37 H37F 56.3 . .
H37C C37 H37F 141.1 . .
H37D C37 H37F 109.5 . .
H37E C37 H37F 109.5 . .
C42 C41 C46 118.5(7) . .
C42 C41 C34 123.2(7) . .
C46 C41 C34 118.3(7) . .
C41 C42 C43 120.7(8) . .
C41 C42 H42 119.6 . .
C43 C42 H42 119.6 . .
C44 C43 C42 119.8(9) . .
C44 C43 H43 120.1 . .
C42 C43 H43 120.1 . .
C45 C44 C43 119.2(7) . .
C45 C44 C47 120.9(7) . .
C43 C44 C47 119.9(8) . .
C44 C45 C46 122.0(7) . .
C44 C45 H45 119.0 . .
C46 C45 H45 119.0 . .
C45 C46 C41 119.7(8) . .
C45 C46 H46 120.2 . .
C41 C46 H46 120.2 . .
O49 C47 O48 124.9(6) . .
O49 C47 C44 116.9(7) . .
O48 C47 C44 118.2(6) . .
C47 O48 Mn2 138.7(5) . 1_556
C47 O49 Mn1 121.9(5) . 1_556
N61 C51 N61 112.7(10) 4 .
N61 C51 H51A 109.1 4 .
N61 C51 H51A 109.1 . .
N61 C51 H51B 109.1 4 .
N61 C51 H51B 109.1 . .
H51A C51 H51B 107.8 . .
C65 N61 N62 111.1(6) . .
C65 N61 C51 130.1(9) . .
N62 N61 C51 118.9(8) . .
N61 N62 C63 105.9(7) . .
N61 N62 Rh3 119.5(5) . .
C63 N62 Rh3 133.4(6) . .
N62 C63 C64 108.5(7) . .
N62 C63 C66 123.5(8) . .
C64 C63 C66 127.9(7) . .
C65 C64 C63 106.9(7) . .
C65 C64 C71 126.5(8) . .
C63 C64 C71 126.5(8) . .
N61 C65 C64 107.5(8) . .
N61 C65 C67 120.4(7) . .
C64 C65 C67 132.0(8) . .
C63 C66 H66A 109.5 . .
C63 C66 H66B 109.5 . .
H66A C66 H66B 109.5 . .
C63 C66 H66C 109.5 . .
H66A C66 H66C 109.5 . .
H66B C66 H66C 109.5 . .
C65 C67 H67A 109.5 . .
C65 C67 H67B 109.5 . .
H67A C67 H67B 109.5 . .
C65 C67 H67C 109.5 . .
H67A C67 H67C 109.5 . .
H67B C67 H67C 109.5 . .
C72 C71 C76 117.8(7) . .
C72 C71 C64 121.0(7) . .
C76 C71 C64 121.1(7) . .
C73 C72 C71 123.3(8) . .
C73 C72 H72 118.3 . .
C71 C72 H72 118.3 . .
C72 C73 C74 119.6(8) . .
C72 C73 H73 120.2 . .
C74 C73 H73 120.2 . .
C73 C74 C75 118.1(7) . .
C73 C74 C77 120.4(7) . .
C75 C74 C77 121.2(6) . .
C76 C75 C74 120.8(7) . .
C76 C75 H75 119.6 . .
C74 C75 H75 119.6 . .
C75 C76 C71 119.8(7) . .
C75 C76 H76 120.1 . .
C71 C76 H76 120.1 . .
O79 C77 O78 121.4(7) . .
O79 C77 C74 117.8(7) . .
O78 C77 C74 120.8(6) . .
C77 O78 Mn1 130.1(4) . .
C77 O79 Mn2 138.7(5) . .
C92 N91 Rh3 162.4(12) . .
N91 C92 C93 164.2(16) . .
C92 C93 H93A 109.5 . .
C92 C93 H93B 109.5 . .
H93A C93 H93B 109.5 . .
C92 C93 H93C 109.5 . .
H93A C93 H93C 109.5 . .
H93B C93 H93C 109.5 . .
O101 C100 C102 139.2 . .
O101 C100 Rh3 102.28(3) . .
C102 C100 Rh3 118.51(3) . .
C100 C102 H10A 109.5 . .
C100 C102 H10B 109.5 . .
H10A C102 H10B 109.5 . .
C100 C102 H10C 109.5 . .
H10A C102 H10C 109.5 . .
H10B C102 H10C 109.5 . .
C105 O106 C104 149.6 4 .
O106 C104 O106 122.4 4 .
O106 C104 C105 5.7 4 .
O106 C104 C105 122.2 . .
O106 C104 C105 122.2 4 4
O106 C104 C105 5.7 . 4
C105 C104 C105 121.4 . 4
O106 C104 Rh3 116.224(7) 4 .
O106 C104 Rh3 116.221(7) . .
C105 C104 Rh3 118.631(4) . .
C105 C104 Rh3 118.631(4) 4 .
O106 C105 C104 24.7 4 .
O106 C105 H10D 109.5 4 .
C104 C105 H10D 91.6 . .
O106 C105 H10E 109.5 4 .
C104 C105 H10E 101.4 . .
H10D C105 H10E 109.5 . .
O106 C105 H10F 109.5 4 .
C104 C105 H10F 133.2 . .
H10D C105 H10F 109.5 . .
H10E C105 H10F 109.5 . .

loop_
_geom_bond_atom_site_label_1
_geom_bond_atom_site_label_2
_geom_bond_distance
_geom_bond_site_symmetry_2
Mn1 O78 2.083(5) .
Mn1 O49 2.125(5) 1_554
Mn1 O28 2.179(4) 1_455
Mn1 N12 2.218(5) .
Mn1 N32 2.293(5) .
Mn1 O29 2.480(5) 1_455
Mn2 O79 2.100(5) 3
Mn2 O79 2.100(5) .
Mn2 O48 2.168(5) 3_556
Mn2 O48 2.168(5) 1_554
Mn2 O28 2.241(5) 1_455
Mn2 O28 2.241(5) 3_655
Rh3 C100 1.9381(10) .
Rh3 C94 1.948(12) 4
Rh3 N91 1.948(12) 4
Rh3 N91 1.948(12) .
Rh3 C104 2.0544(10) .
Rh3 N62 2.072(7) 4
Rh3 N62 2.072(7) .
Rh3 I1 2.982(2) .
Rh3 I2 3.008(5) .
C1 N31 1.435(8) .
C1 N11 1.438(8) .
C1 H1A 0.9900 .
C1 H1B 0.9900 .
N11 N12 1.351(7) .
N11 C15 1.360(8) .
N12 C13 1.334(7) .
C13 C14 1.407(9) .
C13 C16 1.509(10) .
C14 C15 1.356(10) .
C14 C21 1.491(8) .
C15 C17 1.506(10) .
C16 H16A 0.9800 .
C16 H16B 0.9800 .
C16 H16C 0.9800 .
C17 H17A 0.9800 .
C17 H17B 0.9800 .
C17 H17C 0.9800 .
C21 C26 1.384(10) .
C21 C22 1.401(10) .
C22 C23 1.352(9) .
C22 H22 0.9500 .
C23 C24 1.376(10) .
C23 H23 0.9500 .
C24 C25 1.426(11) .
C24 C27 1.472(9) .
C25 C26 1.342(9) .
C25 H25 0.9500 .
C26 H26 0.9500 .
C27 O29 1.274(8) .
C27 O28 1.281(8) .
O28 Mn1 2.179(4) 1_655
O28 Mn2 2.240(5) 1_655
O29 Mn1 2.480(5) 1_655
N31 N32 1.350(7) .
N31 C35 1.356(8) .
N32 C33 1.325(9) .
C33 C34 1.402(10) .
C33 C36 1.480(10) .
C34 C35 1.402(10) .
C34 C41 1.488(9) .
C35 C37 1.505(11) .
C36 H36A 0.9800 .
C36 H36B 0.9800 .
C36 H36C 0.9800 .
C37 H37A 0.9800 .
C37 H37B 0.9800 .
C37 H37C 0.9800 .
C37 H37D 0.9800 .
C37 H37E 0.9800 .
C37 H37F 0.9800 .
C41 C42 1.356(12) .
C41 C46 1.414(12) .
C42 C43 1.437(11) .
C42 H42 0.9500 .
C43 C44 1.372(12) .
C43 H43 0.9500 .
C44 C45 1.359(11) .
C44 C47 1.480(9) .
C45 C46 1.387(10) .
C45 H45 0.9500 .
C46 H46 0.9500 .
C47 O49 1.256(8) .
C47 O48 1.258(9) .
O48 Mn2 2.168(5) 1_556
O49 Mn1 2.125(5) 1_556
C51 N61 1.406(9) 4
C51 N61 1.406(9) .
C51 H51A 0.9900 .
C51 H51B 0.9900 .
N61 C65 1.359(10) .
N61 N62 1.363(10) .
N62 C63 1.380(10) .
C63 C64 1.406(12) .
C63 C66 1.513(12) .
C64 C65 1.370(11) .
C64 C71 1.465(11) .
C65 C67 1.507(12) .
C66 H66A 0.9800 .
C66 H66B 0.9800 .
C66 H66C 0.9800 .
C67 H67A 0.9800 .
C67 H67B 0.9800 .
C67 H67C 0.9800 .
C71 C72 1.371(11) .
C71 C76 1.401(10) .
C72 C73 1.359(12) .
C72 H72 0.9500 .
C73 C74 1.381(11) .
C73 H73 0.9500 .
C74 C75 1.421(10) .
C74 C77 1.462(10) .
C75 C76 1.377(10) .
C75 H75 0.9500 .
C76 H76 0.9500 .
C77 O79 1.276(7) .
C77 O78 1.296(8) .
N91 C92 1.102(12) .
C92 C93 1.552(14) .
C93 H93A 0.9800 .
C93 H93B 0.9800 .
C93 H93C 0.9800 .
C100 O101 1.2646 .
C100 C102 1.5640 .
C102 H10A 0.9801 .
C102 H10B 0.9801 .
C102 H10C 0.9800 .
O106 C105 0.3059 4
O106 C104 1.2846 .
C104 O106 1.2845 4
C104 C105 1.5561 .
C104 C105 1.5561 4
C105 O106 0.3059 4
C105 H10D 0.9800 .
C105 H10E 0.9800 .
C105 H10F 0.9799 .

loop_
_geom_torsion_atom_site_label_1
_geom_torsion_atom_site_label_2
_geom_torsion_atom_site_label_3
_geom_torsion_atom_site_label_4
_geom_torsion
_geom_torsion_site_symmetry_1
_geom_torsion_site_symmetry_2
_geom_torsion_site_symmetry_3
_geom_torsion_site_symmetry_4
N31 C1 N11 N12 66.8(7) . . . .
N31 C1 N11 C15 -106.8(8) . . . .
C15 N11 N12 C13 -0.1(7) . . . .
C1 N11 N12 C13 -174.8(6) . . . .
C15 N11 N12 Mn1 167.5(5) . . . .
C1 N11 N12 Mn1 -7.2(7) . . . .
N11 N12 C13 C14 -1.3(7) . . . .
Mn1 N12 C13 C14 -167.8(4) . . . .
N11 N12 C13 C16 179.7(6) . . . .
Mn1 N12 C13 C16 13.2(9) . . . .
N12 C13 C14 C15 2.2(8) . . . .
C16 C13 C14 C15 -178.9(8) . . . .
N12 C13 C14 C21 178.5(6) . . . .
C16 C13 C14 C21 -2.6(13) . . . .
C13 C14 C15 N11 -2.2(8) . . . .
C21 C14 C15 N11 -178.2(7) . . . .
C13 C14 C15 C17 176.7(9) . . . .
C21 C14 C15 C17 0.6(15) . . . .
N12 N11 C15 C14 1.4(8) . . . .
C1 N11 C15 C14 175.3(7) . . . .
N12 N11 C15 C17 -177.5(8) . . . .
C1 N11 C15 C17 -3.7(13) . . . .
C15 C14 C21 C26 -51.9(11) . . . .
C13 C14 C21 C26 132.7(8) . . . .
C15 C14 C21 C22 129.9(9) . . . .
C13 C14 C21 C22 -45.5(10) . . . .
C26 C21 C22 C23 -0.9(11) . . . .
C14 C21 C22 C23 177.4(6) . . . .
C21 C22 C23 C24 0.2(11) . . . .
C22 C23 C24 C25 -0.3(11) . . . .
C22 C23 C24 C27 179.4(7) . . . .
C23 C24 C25 C26 1.2(12) . . . .
C27 C24 C25 C26 -178.5(7) . . . .
C24 C25 C26 C21 -2.0(13) . . . .
C22 C21 C26 C25 1.8(11) . . . .
C14 C21 C26 C25 -176.5(7) . . . .
C23 C24 C27 O29 -167.3(7) . . . .
C25 C24 C27 O29 12.4(11) . . . .
C23 C24 C27 O28 9.2(10) . . . .
C25 C24 C27 O28 -171.1(7) . . . .
O29 C27 O28 Mn1 6.5(7) . . . 1_655
C24 C27 O28 Mn1 -170.0(5) . . . 1_655
O29 C27 O28 Mn2 -120.7(6) . . . 1_655
C24 C27 O28 Mn2 62.8(10) . . . 1_655
O28 C27 O29 Mn1 -5.7(6) . . . 1_655
C24 C27 O29 Mn1 170.7(6) . . . 1_655
N11 C1 N31 N32 -66.7(7) . . . .
N11 C1 N31 C35 116.1(7) . . . .
C35 N31 N32 C33 -0.1(8) . . . .
C1 N31 N32 C33 -177.8(6) . . . .
C35 N31 N32 Mn1 -175.1(4) . . . .
C1 N31 N32 Mn1 7.2(8) . . . .
N31 N32 C33 C34 2.3(8) . . . .
Mn1 N32 C33 C34 176.3(5) . . . .
N31 N32 C33 C36 -179.2(7) . . . .
Mn1 N32 C33 C36 -5.2(11) . . . .
N32 C33 C34 C35 -3.5(9) . . . .
C36 C33 C34 C35 178.1(8) . . . .
N32 C33 C34 C41 -179.6(7) . . . .
C36 C33 C34 C41 2.0(13) . . . .
N32 N31 C35 C34 -2.1(8) . . . .
C1 N31 C35 C34 175.4(6) . . . .
N32 N31 C35 C37 178.1(7) . . . .
C1 N31 C35 C37 -4.5(12) . . . .
C33 C34 C35 N31 3.3(8) . . . .
C41 C34 C35 N31 179.4(7) . . . .
C33 C34 C35 C37 -176.9(9) . . . .
C41 C34 C35 C37 -0.7(14) . . . .
C33 C34 C41 C42 33.0(12) . . . .
C35 C34 C41 C42 -142.3(8) . . . .
C33 C34 C41 C46 -145.5(8) . . . .
C35 C34 C41 C46 39.2(11) . . . .
C46 C41 C42 C43 -0.4(12) . . . .
C34 C41 C42 C43 -178.9(7) . . . .
C41 C42 C43 C44 -1.0(12) . . . .
C42 C43 C44 C45 -0.2(11) . . . .
C42 C43 C44 C47 -177.2(7) . . . .
C43 C44 C45 C46 2.9(12) . . . .
C47 C44 C45 C46 179.8(7) . . . .
C44 C45 C46 C41 -4.4(12) . . . .
C42 C41 C46 C45 3.0(12) . . . .
C34 C41 C46 C45 -178.4(7) . . . .
C45 C44 C47 O49 -30.6(10) . . . .
C43 C44 C47 O49 146.4(7) . . . .
C45 C44 C47 O48 149.4(7) . . . .
C43 C44 C47 O48 -33.7(10) . . . .
O49 C47 O48 Mn2 33.3(11) . . . 1_556
C44 C47 O48 Mn2 -146.7(6) . . . 1_556
O48 C47 O49 Mn1 11.7(9) . . . 1_556
C44 C47 O49 Mn1 -168.4(5) . . . 1_556
N61 C51 N61 C65 115.5(10) 4 . . .
N61 C51 N61 N62 -65.7(13) 4 . . .
C65 N61 N62 C63 -0.9(8) . . . .
C51 N61 N62 C63 -180.0(7) . . . .
C65 N61 N62 Rh3 -170.6(5) . . . .
C51 N61 N62 Rh3 10.4(9) . . . .
N61 N62 C63 C64 1.7(8) . . . .
Rh3 N62 C63 C64 169.2(5) . . . .
N61 N62 C63 C66 -175.9(7) . . . .
Rh3 N62 C63 C66 -8.3(12) . . . .
N62 C63 C64 C65 -1.8(9) . . . .
C66 C63 C64 C65 175.6(8) . . . .
N62 C63 C64 C71 -178.5(7) . . . .
C66 C63 C64 C71 -1.1(13) . . . .
N62 N61 C65 C64 -0.2(9) . . . .
C51 N61 C65 C64 178.7(8) . . . .
N62 N61 C65 C67 -178.8(7) . . . .
C51 N61 C65 C67 0.2(13) . . . .
C63 C64 C65 N61 1.3(8) . . . .
C71 C64 C65 N61 178.0(6) . . . .
C63 C64 C65 C67 179.6(8) . . . .
C71 C64 C65 C67 -3.7(13) . . . .
C65 C64 C71 C72 -57.8(12) . . . .
C63 C64 C71 C72 118.3(10) . . . .
C65 C64 C71 C76 118.3(10) . . . .
C63 C64 C71 C76 -65.6(11) . . . .
C76 C71 C72 C73 7.6(15) . . . .
C64 C71 C72 C73 -176.2(9) . . . .
C71 C72 C73 C74 -9.3(16) . . . .
C72 C73 C74 C75 6.3(14) . . . .
C72 C73 C74 C77 -179.7(8) . . . .
C73 C74 C75 C76 -2.2(12) . . . .
C77 C74 C75 C76 -176.2(7) . . . .
C74 C75 C76 C71 0.6(12) . . . .
C72 C71 C76 C75 -3.1(13) . . . .
C64 C71 C76 C75 -179.3(8) . . . .
C73 C74 C77 O79 7.1(11) . . . .
C75 C74 C77 O79 -179.1(7) . . . .
C73 C74 C77 O78 -175.2(8) . . . .
C75 C74 C77 O78 -1.3(11) . . . .
O79 C77 O78 Mn1 -0.1(10) . . . .
C74 C77 O78 Mn1 -177.8(5) . . . .
O78 C77 O79 Mn2 30.5(11) . . . .
C74 C77 O79 Mn2 -151.8(6) . . . .
Rh3 N91 C92 C93 144(4) . . . .
C105 O106 C104 O106 -90.0 4 . . 4
C105 O106 C104 C105 -83.3 4 . . .
C105 O106 C104 Rh3 116.27(4) 4 . . .
O106 C104 C105 O106 -93.6 . . . 4
C105 C104 C105 O106 -100.2 4 . . 4
Rh3 C104 C105 O106 66.43(4) . . . 4

loop_
_platon_squeeze_void_nr
_platon_squeeze_void_average_x
_platon_squeeze_void_average_y
_platon_squeeze_void_average_z
_platon_squeeze_void_volume
_platon_squeeze_void_count_electrons
_platon_squeeze_void_content
1 -0.500 0.122 0.460 1901 586 ' '
